data_7046833
loop_
_publ_author_name
'Luo, Xi-Ming'
'Chen, Lu'
'Dong, Ya-Yu'
'Li, Jing'
'Cui, Chen-Hui'
'Cao, Jia-Peng'
'Xu, Yan'

_publ_section_title
;
 Three new high-nuclear transition-metal-substituted heteropolytungstates:
 syntheses, crystal structures, magnetic studies and NLO properties.
;
_journal_issue 28
_journal_name_full 'Dalton transactions (Cambridge, England : 2003)'
_journal_page_first 9504
_journal_page_last 9511
_journal_paper_doi 10.1039/c8dt01613e
_journal_volume 47
_journal_year 2018
_chemical_formula_sum 'C24 H94 N10 Ni13 O96 Si2 W18'
_chemical_formula_weight 6187.80
_space_group_crystal_system monoclinic
_space_group_IT_number 15
_space_group_name_Hall '-C 2yc'
_space_group_name_H-M_alt 'C 1 2/c 1'
_symmetry_space_group_name_Hall '-C 2yc'
_symmetry_space_group_name_H-M 'C 1 2/c 1'
_atom_sites_solution_hydrogens geom
_audit_creation_method SHELXL-2014/7
_audit_update_record
;
2018-06-19 deposited with the CCDC.
2018-06-22 downloaded from the CCDC.
;
_cell_angle_alpha 90
_cell_angle_beta 105.383(2)
_cell_angle_gamma 90
_cell_formula_units_Z 4
_cell_length_a 31.476(2)
_cell_length_b 18.886(2)
_cell_length_c 20.8900(19)
_cell_measurement_reflns_used 7849
_cell_measurement_temperature 296(2)
_cell_measurement_theta_max 26.2
_cell_measurement_theta_min 2.271
_cell_volume 11973.3(18)
_computing_cell_refinement 'SAINT (Bruker, 2005)'
_computing_data_collection 'APEX2 (Bruker, 2005)'
_computing_data_reduction SAINT
_computing_molecular_graphics SHELXTL
_computing_publication_material SHELXTL
_computing_structure_refinement 'SHELXL-2014/7 (Sheldrick, 2014)'
_computing_structure_solution 'SHELXL-2014/7 (Sheldrick, 2014)'
_diffrn_ambient_temperature 296(2)
_diffrn_measured_fraction_theta_full 0.998
_diffrn_measured_fraction_theta_max 0.995
_diffrn_measurement_device_type 'Bruker Apex2 CCD'
_diffrn_measurement_method '\w scans'
_diffrn_radiation_type MoK\a
_diffrn_radiation_wavelength 0.71073
_diffrn_reflns_av_R_equivalents 0.0611
_diffrn_reflns_av_unetI/netI 0.0543
_diffrn_reflns_Laue_measured_fraction_full 0.998
_diffrn_reflns_Laue_measured_fraction_max 0.995
_diffrn_reflns_limit_h_max 37
_diffrn_reflns_limit_h_min -38
_diffrn_reflns_limit_k_max 22
_diffrn_reflns_limit_k_min -22
_diffrn_reflns_limit_l_max 25
_diffrn_reflns_limit_l_min -25
_diffrn_reflns_number 43210
_diffrn_reflns_point_group_measured_fraction_full 0.998
_diffrn_reflns_point_group_measured_fraction_max 0.995
_diffrn_reflns_theta_full 25.242
_diffrn_reflns_theta_max 25.499
_diffrn_reflns_theta_min 1.270
_exptl_absorpt_coefficient_mu 19.326
_exptl_absorpt_correction_T_max 0.248
_exptl_absorpt_correction_T_min 0.205
_exptl_absorpt_correction_type multi-scan
_exptl_absorpt_process_details '(SADABS; Sheldrick, 2003)'
_exptl_crystal_colour green
_exptl_crystal_density_diffrn 3.433
_exptl_crystal_description block-shaped
_exptl_crystal_F_000 11200
_exptl_crystal_size_max 0.120
_exptl_crystal_size_mid 0.100
_exptl_crystal_size_min 0.100
_refine_diff_density_max 3.089
_refine_diff_density_min -2.489
_refine_diff_density_rms 0.291
_refine_ls_extinction_method none
_refine_ls_goodness_of_fit_ref 1.062
_refine_ls_hydrogen_treatment constr
_refine_ls_matrix_type full
_refine_ls_number_parameters 784
_refine_ls_number_reflns 11103
_refine_ls_number_restraints 276
_refine_ls_restrained_S_all 1.063
_refine_ls_R_factor_all 0.0529
_refine_ls_R_factor_gt 0.0369
_refine_ls_shift/su_max 0.002
_refine_ls_shift/su_mean 0.000
_refine_ls_structure_factor_coef Fsqd
_refine_ls_weighting_details 'w=1/[\s^2^(Fo^2^)+(0.0477P)^2^+71.7028P] where P=(Fo^2^+2Fc^2^)/3'
_refine_ls_weighting_scheme calc
_refine_ls_wR_factor_gt 0.0952
_refine_ls_wR_factor_ref 0.1016
_reflns_Friedel_coverage 0.000
_reflns_number_gt 8723
_reflns_number_total 11103
_reflns_threshold_expression 'I > 2\s(I)'
_cod_data_source_file c8dt01613e2.cif
_cod_data_source_block a01
_cod_depositor_comments 'Adding full bibliography for 7046833--7046835.cif.'
_cod_original_cell_volume 11973(2)
_cod_database_code 7046833
_shelx_shelxl_version_number 2014/7
_shelx_space_group_comment
;
The symmetry employed for this shelxl refinement is uniquely defined
by the following loop, which should always be used as a source of
symmetry information in preference to the above space-group names.
They are only intended as comments.
;
_shelx_estimated_absorpt_t_min 0.205
_shelx_estimated_absorpt_t_max 0.248

loop_
_space_group_symop_operation_xyz
'x, y, z'
'-x, y, -z+1/2'
'x+1/2, y+1/2, z'
'-x+1/2, y+1/2, -z+1/2'
'-x, -y, -z'
'x, -y, z-1/2'
'-x+1/2, -y+1/2, -z'
'x+1/2, -y+1/2, z-1/2'

loop_
_atom_site_label
_atom_site_type_symbol
_atom_site_fract_x
_atom_site_fract_y
_atom_site_fract_z
_atom_site_U_iso_or_equiv
_atom_site_adp_type
_atom_site_occupancy
_atom_site_site_symmetry_order
_atom_site_calc_flag
_atom_site_refinement_flags_posn
_atom_site_refinement_flags_adp
_atom_site_refinement_flags_occupancy
_atom_site_disorder_assembly
_atom_site_disorder_group
W1 W 0.25944(2) 0.12391(2) 0.07784(2) 0.01598(11) Uani 1 1 d . . . . .
W2 W 0.27673(2) 0.12261(2) 0.26026(2) 0.01968(12) Uani 1 1 d . . . . .
W3 W 0.09718(2) 0.26452(3) 0.21714(3) 0.02119(12) Uani 1 1 d . . . . .
W4 W 0.08051(2) 0.26400(3) 0.05232(2) 0.01979(12) Uani 1 1 d . . . . .
W5 W 0.18063(2) 0.03509(3) 0.24149(2) 0.02120(12) Uani 1 1 d . . . . .
W6 W 0.16298(2) 0.03458(2) 0.05837(2) 0.01968(12) Uani 1 1 d . . . . .
W7 W 0.16471(2) 0.19029(2) -0.02165(2) 0.01661(11) Uani 1 1 d . . . . .
W8 W 0.19935(2) 0.19082(3) 0.32592(2) 0.02073(12) Uani 1 1 d . . . . .
W9 W 0.07717(2) 0.10967(3) 0.13241(3) 0.02263(13) Uani 1 1 d . . . . .
Ni1 Ni 0.23934(5) 0.30776(7) 0.08686(7) 0.0164(3) Uani 1 1 d . . . . .
Ni2 Ni 0.15541(5) 0.37308(8) 0.00174(7) 0.0188(3) Uani 1 1 d . . . . .
Ni3 Ni 0.32654(5) 0.25254(8) 0.17986(7) 0.0195(3) Uani 1 1 d . . . . .
Ni4 Ni 0.18606(5) 0.37585(8) 0.30268(8) 0.0217(4) Uani 1 1 d . . . . .
Ni5 Ni 0.16967(5) 0.36902(7) 0.15017(7) 0.0172(3) Uani 1 1 d . . . . .
Ni6 Ni 0.25364(5) 0.30697(7) 0.23874(7) 0.0174(3) Uani 1 1 d . . . . .
Ni7 Ni 0.09656(16) -0.1270(3) -0.0093(3) 0.0714(15) Uani 0.5 1 d D . P A 1
Si1 Si 0.18160(10) 0.19712(16) 0.15159(15) 0.0144(7) Uani 1 1 d . . . . .
O1 O 0.2853(3) 0.3353(4) 0.1698(4) 0.0204(18) Uani 1 1 d . . . . .
O2 O 0.2261(2) 0.1558(4) -0.0112(4) 0.0154(17) Uani 1 1 d . . . . .
O3 O 0.1495(3) 0.0886(4) -0.0211(4) 0.0199(18) Uani 1 1 d . . . . .
O4 O 0.2031(3) 0.3955(4) 0.0823(4) 0.0176(17) Uani 1 1 d . . . . .
O5 O 0.2235(2) 0.0357(4) 0.0564(4) 0.0172(17) Uani 1 1 d . . . . .
O6 O 0.3071(3) 0.0927(4) 0.0597(4) 0.0200(18) Uani 1 1 d . . . . .
O7 O 0.2720(3) 0.0949(4) 0.1691(4) 0.0208(18) Uani 1 1 d . . . . .
O8 O 0.2166(3) 0.3969(4) 0.2319(4) 0.0231(19) Uani 1 1 d . . . . .
O9 O 0.2429(3) 0.0345(4) 0.2645(4) 0.0211(18) Uani 1 1 d . . . . .
O10 O 0.0975(3) 0.3730(4) -0.0770(4) 0.0232(19) Uani 1 1 d . . . . .
O11 O 0.1282(2) 0.2047(4) 0.1416(4) 0.0187(18) Uani 1 1 d . . . . .
O12 O 0.2046(2) 0.2741(4) 0.1559(4) 0.0161(17) Uani 1 1 d . . . . .
O13 O 0.1143(3) 0.4599(4) -0.0048(4) 0.026(2) Uani 1 1 d . . . . .
O14 O 0.2734(3) 0.2135(4) 0.1010(4) 0.0184(18) Uani 1 1 d . . . . .
O15 O 0.1825(3) 0.0151(4) 0.1513(4) 0.0225(19) Uani 1 1 d . . . . .
O16 O 0.2578(3) 0.1514(4) 0.3356(4) 0.0218(18) Uani 1 1 d . . . . .
O17 O 0.1871(2) 0.2757(4) 0.0094(4) 0.0174(17) Uani 1 1 d . . . . .
O18 O 0.2000(3) 0.2031(4) 0.4088(4) 0.031(2) Uani 1 1 d . . . . .
O19 O 0.1899(2) 0.1514(4) 0.0880(3) 0.0160(17) Uani 1 1 d . . . . .
O20 O 0.0380(3) 0.3002(4) -0.0082(4) 0.030(2) Uani 1 1 d . . . . .
O21 O 0.1487(3) 0.2039(4) -0.1064(4) 0.0231(19) Uani 1 1 d . . . . .
O22 O 0.1375(3) 0.3332(4) 0.2185(4) 0.0218(19) Uani 1 1 d . . . . .
O23 O 0.2885(3) 0.2130(4) 0.2413(4) 0.025(2) Uani 1 1 d . . . . .
O24 O 0.1105(3) 0.0678(4) 0.0756(4) 0.0228(19) Uani 1 1 d . . . . .
O25 O 0.1234(3) 0.0684(4) 0.2028(4) 0.0243(19) Uani 1 1 d . . . . .
O26 O 0.1483(3) -0.0488(4) 0.0266(4) 0.029(2) Uani 1 1 d . . . . .
O27 O 0.0648(3) 0.1720(4) 0.1955(4) 0.0229(19) Uani 1 1 d . . . . .
O28 O 0.1228(2) 0.3325(4) 0.0677(4) 0.0189(18) Uani 1 1 d . . . . .
O29 O 0.3285(3) 0.0880(4) 0.2972(4) 0.029(2) Uani 1 1 d . . . . .
O30 O 0.2177(3) 0.2763(4) 0.3029(4) 0.0237(19) Uani 1 1 d . . . . .
O31 O 0.0666(3) 0.2994(5) 0.2660(5) 0.035(2) Uani 1 1 d . . . . .
O32 O 0.1813(3) 0.0878(4) 0.3183(4) 0.0232(19) Uani 1 1 d . . . . .
O33 O 0.2026(3) 0.1510(4) 0.2199(4) 0.0179(17) Uani 1 1 d . . . . .
O34 O 0.1113(3) 0.2092(4) 0.0001(4) 0.0222(19) Uani 1 1 d . . . . .
O35 O 0.0356(3) 0.0483(5) 0.1246(5) 0.036(2) Uani 1 1 d . . . . .
O36 O 0.0513(3) 0.1720(4) 0.0624(4) 0.027(2) Uani 1 1 d . . . . .
O37 O 0.1394(3) 0.2106(4) 0.2835(4) 0.0224(19) Uani 1 1 d . . . . .
O38 O 0.0633(3) 0.2915(4) 0.1311(4) 0.0225(19) Uani 1 1 d . . . . .
O39 O 0.1696(3) -0.0479(4) 0.2672(5) 0.033(2) Uani 1 1 d . . . . .
N2 N 0.3742(4) 0.2966(6) 0.2562(6) 0.042(3) Uani 1 1 d . U . . .
H2C H 0.3861 0.3341 0.2418 0.050 Uiso 1 1 calc R U . . .
H2D H 0.3625 0.3106 0.2885 0.050 Uiso 1 1 calc R U . . .
N1 N 0.3682(4) 0.1656(6) 0.1913(6) 0.043(3) Uani 1 1 d . U . . .
H1C H 0.3548 0.1276 0.2019 0.051 Uiso 1 1 calc R U . . .
H1D H 0.3751 0.1569 0.1534 0.051 Uiso 1 1 calc R U . . .
N4 N 0.1530(4) 0.3521(5) 0.3725(5) 0.031(3) Uani 1 1 d . . . . .
H4B H 0.1315 0.3213 0.3560 0.037 Uiso 1 1 calc R U . . .
H4C H 0.1714 0.3327 0.4081 0.037 Uiso 1 1 calc R U . . .
N3 N 0.1534(4) 0.4710(5) 0.2971(6) 0.035(3) Uani 1 1 d . . . . .
H3B H 0.1720 0.5050 0.3163 0.041 Uiso 1 1 calc R U . . .
H3C H 0.1417 0.4828 0.2548 0.041 Uiso 1 1 calc R U . . .
C11 C 0.1192(5) 0.4631(8) 0.3306(8) 0.044(4) Uani 1 1 d . . . . .
H11A H 0.0935 0.4415 0.3008 0.053 Uiso 1 1 calc R U . . .
H11B H 0.1107 0.5094 0.3433 0.053 Uiso 1 1 calc R U . . .
C9 C 0.0863(4) 0.4318(6) -0.0538(6) 0.025(3) Uani 1 1 d . . . . .
C7 C 0.0435(4) 0.4655(7) -0.0846(7) 0.033(3) Uani 1 1 d . . . . .
C6 C 0.0317(6) 0.5243(10) -0.0579(9) 0.064(5) Uani 1 1 d . . . . .
H6A H 0.0500 0.5420 -0.0187 0.077 Uiso 1 1 calc R U . . .
C5 C -0.0080(6) 0.5599(9) -0.0879(9) 0.065(5) Uani 1 1 d . U . . .
H5A H -0.0168 0.5988 -0.0674 0.078 Uiso 1 1 calc R U . . .
C8 C 0.0163(6) 0.4431(9) -0.1430(9) 0.063(5) Uani 1 1 d . U . . .
H8A H 0.0233 0.4026 -0.1633 0.076 Uiso 1 1 calc R U . . .
C10 C 0.1347(6) 0.4183(8) 0.3908(8) 0.055(4) Uani 1 1 d . U . . .
H10A H 0.1571 0.4434 0.4240 0.066 Uiso 1 1 calc R U . . .
H10B H 0.1103 0.4079 0.4096 0.066 Uiso 1 1 calc R U . . .
C4 C -0.0325(7) 0.5369(11) -0.1461(11) 0.077(6) Uani 1 1 d . U . . .
H4A H -0.0576 0.5619 -0.1680 0.092 Uiso 1 1 calc R U . . .
C3 C -0.0219(7) 0.4808(11) -0.1724(11) 0.079(6) Uani 1 1 d . U . . .
H3A H -0.0403 0.4646 -0.2122 0.094 Uiso 1 1 calc R U . . .
C2 C 0.4092(6) 0.1809(9) 0.2452(9) 0.065(3) Uani 1 1 d . U . . .
H2A H 0.4149 0.1413 0.2758 0.078 Uiso 1 1 calc R U . . .
H2B H 0.4338 0.1842 0.2255 0.078 Uiso 1 1 calc R U . . .
C1 C 0.4078(7) 0.2425(10) 0.2811(10) 0.076(3) Uani 1 1 d . U . . .
H1A H 0.4362 0.2655 0.2880 0.092 Uiso 1 1 calc R U . . .
H1B H 0.4052 0.2283 0.3245 0.092 Uiso 1 1 calc R U . . .
O1W O 0.1361(3) 0.4666(4) 0.1357(4) 0.027(2) Uani 1 1 d . . . . .
O2W O 0.3032(3) 0.3438(5) 0.3219(4) 0.033(2) Uani 1 1 d . . . . .
O3W O 0.2409(3) 0.4095(5) 0.3789(5) 0.038(2) Uani 1 1 d . . . . .
C12 C 0.0693(15) -0.0915(17) -0.1580(15) 0.083(5) Uani 0.5 1 d D U P A 1
H12A H 0.0437 -0.0843 -0.1952 0.099 Uiso 0.5 1 calc R U P A 1
H12B H 0.0944 -0.1023 -0.1750 0.099 Uiso 0.5 1 calc R U P A 1
C13 C 0.0780(14) -0.0285(17) -0.1155(17) 0.090(5) Uani 0.5 1 d D U P A 1
H13A H 0.0632 0.0120 -0.1403 0.108 Uiso 0.5 1 calc R U P A 1
H13B H 0.1094 -0.0188 -0.1028 0.108 Uiso 0.5 1 calc R U P A 1
N6 N 0.0621(11) -0.0382(12) -0.0534(12) 0.091(5) Uani 0.5 1 d D U P A 1
H6B H 0.0332 -0.0456 -0.0636 0.109 Uiso 0.5 1 calc R U P A 1
H6C H 0.0686 -0.0006 -0.0269 0.109 Uiso 0.5 1 calc R U P A 1
N5 N 0.0615(17) -0.1483(14) -0.1159(16) 0.081(5) Uani 0.5 1 d D U P A 1
H5B H 0.0711 -0.1890 -0.1286 0.098 Uiso 0.5 1 calc R U P A 1
H5C H 0.0327 -0.1524 -0.1202 0.098 Uiso 0.5 1 calc R U P A 1
O8W O 0.0338(9) -0.2451(16) -0.1221(15) 0.092(9) Uani 0.5 1 d . U P B 2
O11W O 0.0428(9) -0.067(2) 0.003(2) 0.158(15) Uani 0.5 1 d D U P C 2
O12W O 0.0685(13) -0.1305(16) -0.1165(9) 0.082(5) Uani 0.5 1 d D U P D 2
O5W O 0.2595(4) 0.5113(6) 0.0700(6) 0.065(4) Uani 1 1 d . . . . .
O6W O 0.2325(6) 0.3646(8) 0.4966(7) 0.111(6) Uani 1 1 d . U . . .
O7W O 0.0340(12) 0.2265(19) -0.1290(17) 0.288(16) Uani 1 1 d . U . . .
O4W O 0.0556(9) -0.2153(13) -0.0234(17) 0.111(6) Uani 0.5 1 d D U P A 1
O9W O 0.1467(9) -0.2046(14) 0.0057(17) 0.116(6) Uani 0.5 1 d D U P A 1
O10W O 0.0862(12) -0.1275(18) 0.0880(11) 0.125(7) Uani 0.5 1 d D U P A 1

loop_
_atom_site_aniso_label
_atom_site_aniso_U_11
_atom_site_aniso_U_22
_atom_site_aniso_U_33
_atom_site_aniso_U_23
_atom_site_aniso_U_13
_atom_site_aniso_U_12
W1 0.0151(2) 0.0132(2) 0.0214(3) 0.00033(19) 0.0080(2) 0.00141(19)
W2 0.0208(3) 0.0172(3) 0.0222(3) 0.0046(2) 0.0077(2) 0.0036(2)
W3 0.0203(3) 0.0208(3) 0.0267(3) 0.0007(2) 0.0136(2) 0.0010(2)
W4 0.0146(3) 0.0205(3) 0.0258(3) 0.0020(2) 0.0080(2) 0.0010(2)
W5 0.0251(3) 0.0156(2) 0.0254(3) 0.0041(2) 0.0111(2) 0.0017(2)
W6 0.0202(3) 0.0151(2) 0.0253(3) -0.0014(2) 0.0086(2) -0.0023(2)
W7 0.0161(3) 0.0155(2) 0.0192(3) -0.00005(19) 0.0064(2) 0.00031(19)
W8 0.0269(3) 0.0174(3) 0.0210(3) 0.0024(2) 0.0118(2) 0.0025(2)
W9 0.0180(3) 0.0200(3) 0.0327(3) 0.0012(2) 0.0117(2) -0.0015(2)
Ni1 0.0145(8) 0.0150(7) 0.0207(8) 0.0006(6) 0.0066(6) 0.0013(6)
Ni2 0.0176(8) 0.0180(8) 0.0221(8) 0.0029(6) 0.0077(7) 0.0046(6)
Ni3 0.0167(8) 0.0202(8) 0.0219(8) 0.0006(6) 0.0055(6) 0.0017(6)
Ni4 0.0259(9) 0.0185(8) 0.0241(8) -0.0022(7) 0.0128(7) 0.0005(7)
Ni5 0.0175(8) 0.0158(7) 0.0201(8) 0.0001(6) 0.0082(6) 0.0020(6)
Ni6 0.0168(8) 0.0161(8) 0.0201(8) -0.0004(6) 0.0064(6) 0.0010(6)
Ni7 0.050(3) 0.078(4) 0.093(4) -0.022(3) 0.030(3) -0.005(3)
Si1 0.0137(16) 0.0129(15) 0.0188(16) 0.0022(13) 0.0082(13) 0.0009(13)
O1 0.017(4) 0.021(4) 0.027(5) 0.002(4) 0.013(4) 0.003(4)
O2 0.014(4) 0.016(4) 0.020(4) 0.003(3) 0.011(3) 0.007(3)
O3 0.019(4) 0.013(4) 0.026(5) -0.004(3) 0.003(4) -0.004(3)
O4 0.021(5) 0.016(4) 0.017(4) -0.003(3) 0.008(3) 0.001(3)
O5 0.015(4) 0.015(4) 0.023(4) 0.002(3) 0.008(3) 0.002(3)
O6 0.017(4) 0.015(4) 0.031(5) 0.001(4) 0.012(4) 0.003(3)
O7 0.024(5) 0.015(4) 0.026(5) 0.002(4) 0.011(4) 0.010(4)
O8 0.028(5) 0.021(4) 0.025(5) -0.002(4) 0.015(4) 0.002(4)
O9 0.026(5) 0.014(4) 0.025(5) 0.002(3) 0.010(4) 0.004(4)
O10 0.020(5) 0.023(5) 0.026(5) 0.001(4) 0.005(4) 0.003(4)
O11 0.015(4) 0.017(4) 0.026(4) 0.001(3) 0.009(4) -0.001(3)
O12 0.014(4) 0.015(4) 0.020(4) 0.000(3) 0.006(3) 0.001(3)
O13 0.023(5) 0.025(5) 0.030(5) 0.004(4) 0.008(4) 0.008(4)
O14 0.017(4) 0.019(4) 0.023(4) 0.000(3) 0.012(4) 0.001(3)
O15 0.020(5) 0.022(4) 0.028(5) 0.004(4) 0.010(4) 0.002(4)
O16 0.022(5) 0.020(4) 0.022(4) -0.002(4) 0.005(4) 0.001(4)
O17 0.012(4) 0.022(4) 0.017(4) 0.003(3) 0.001(3) 0.003(3)
O18 0.043(6) 0.024(5) 0.029(5) 0.006(4) 0.016(4) 0.008(4)
O19 0.019(4) 0.016(4) 0.013(4) 0.001(3) 0.005(3) -0.001(3)
O20 0.021(5) 0.030(5) 0.039(6) 0.010(4) 0.010(4) 0.003(4)
O21 0.020(5) 0.025(5) 0.023(4) 0.002(4) 0.003(4) 0.002(4)
O22 0.027(5) 0.020(4) 0.021(4) 0.002(4) 0.011(4) -0.003(4)
O23 0.027(5) 0.021(4) 0.031(5) 0.001(4) 0.014(4) -0.004(4)
O24 0.019(5) 0.019(4) 0.032(5) 0.005(4) 0.011(4) -0.002(4)
O25 0.028(5) 0.022(5) 0.027(5) 0.003(4) 0.014(4) -0.002(4)
O26 0.040(6) 0.016(4) 0.035(5) -0.004(4) 0.014(4) -0.005(4)
O27 0.022(5) 0.022(4) 0.029(5) 0.000(4) 0.016(4) -0.007(4)
O28 0.012(4) 0.020(4) 0.024(5) -0.004(3) 0.005(3) -0.003(3)
O29 0.030(5) 0.023(5) 0.035(5) 0.009(4) 0.011(4) 0.006(4)
O30 0.024(5) 0.023(5) 0.027(5) 0.001(4) 0.013(4) -0.001(4)
O31 0.032(6) 0.042(6) 0.041(6) 0.001(5) 0.024(5) -0.003(4)
O32 0.034(5) 0.016(4) 0.022(4) 0.007(3) 0.012(4) 0.000(4)
O33 0.020(4) 0.019(4) 0.019(4) 0.001(3) 0.012(3) 0.002(3)
O34 0.020(5) 0.025(5) 0.024(5) 0.003(4) 0.010(4) -0.003(4)
O35 0.022(5) 0.032(5) 0.057(6) 0.001(5) 0.017(5) -0.009(4)
O36 0.021(5) 0.024(5) 0.035(5) -0.005(4) 0.007(4) -0.008(4)
O37 0.023(5) 0.022(4) 0.025(5) 0.002(4) 0.011(4) 0.004(4)
O38 0.022(5) 0.021(4) 0.029(5) 0.002(4) 0.015(4) 0.003(4)
O39 0.042(6) 0.017(5) 0.039(6) 0.005(4) 0.012(5) -0.001(4)
N2 0.039(5) 0.046(5) 0.040(5) -0.009(5) 0.008(4) 0.007(5)
N1 0.041(5) 0.045(5) 0.043(5) -0.008(5) 0.011(4) 0.008(5)
N4 0.051(8) 0.021(6) 0.026(6) -0.004(5) 0.020(6) 0.000(5)
N3 0.047(8) 0.021(6) 0.041(7) -0.005(5) 0.021(6) 0.004(5)
C11 0.046(10) 0.049(9) 0.049(10) 0.012(8) 0.032(8) 0.022(8)
C9 0.032(8) 0.016(6) 0.032(7) -0.004(6) 0.019(6) -0.003(6)
C7 0.027(8) 0.027(7) 0.044(9) -0.004(6) 0.007(7) 0.004(6)
C6 0.042(11) 0.081(14) 0.067(12) 0.001(10) 0.008(9) 0.024(10)
C5 0.063(9) 0.061(8) 0.072(9) -0.005(7) 0.017(7) 0.030(7)
C8 0.050(8) 0.057(8) 0.070(9) -0.009(7) -0.008(7) 0.015(7)
C10 0.066(8) 0.049(8) 0.062(8) -0.003(7) 0.036(7) 0.006(7)
C4 0.063(9) 0.077(9) 0.082(10) -0.002(8) 0.004(8) 0.008(8)
C3 0.070(9) 0.070(9) 0.084(10) -0.008(8) 0.000(8) 0.012(8)
C2 0.061(6) 0.065(6) 0.064(6) -0.010(5) 0.006(5) 0.009(5)
C1 0.068(6) 0.071(6) 0.075(6) -0.012(5) -0.006(5) 0.006(5)
O1W 0.026(5) 0.015(4) 0.045(6) -0.005(4) 0.015(4) 0.004(4)
O2W 0.031(5) 0.035(5) 0.033(5) -0.010(4) 0.007(4) 0.000(4)
O3W 0.041(6) 0.031(5) 0.040(6) -0.013(4) 0.006(5) -0.009(5)
C12 0.084(7) 0.085(7) 0.082(7) -0.016(5) 0.026(5) 0.009(6)
C13 0.090(7) 0.091(7) 0.087(7) -0.013(6) 0.020(6) 0.006(6)
N6 0.089(7) 0.095(7) 0.088(6) -0.009(5) 0.020(5) 0.002(5)
N5 0.081(7) 0.083(7) 0.081(6) -0.019(5) 0.023(5) 0.010(5)
O8W 0.072(12) 0.115(12) 0.095(12) -0.008(9) 0.036(9) 0.009(9)
O11W 0.14(2) 0.15(2) 0.16(2) -0.035(17) -0.017(16) 0.008(17)
O12W 0.084(7) 0.081(7) 0.080(7) -0.023(6) 0.024(6) 0.015(6)
O5W 0.081(9) 0.070(8) 0.056(8) -0.024(6) 0.036(7) -0.037(7)
O6W 0.113(12) 0.133(12) 0.070(9) 0.022(9) -0.004(8) 0.027(10)
O7W 0.29(2) 0.32(2) 0.26(2) -0.022(17) 0.085(17) -0.002(17)
O4W 0.106(9) 0.109(9) 0.115(9) -0.014(9) 0.023(9) 0.002(9)
O9W 0.115(10) 0.108(10) 0.122(10) -0.015(9) 0.029(9) 0.000(9)
O10W 0.120(11) 0.125(11) 0.119(11) 0.020(10) 0.013(10) -0.013(10)

loop_
_atom_type_symbol
_atom_type_description
_atom_type_scat_dispersion_real
_atom_type_scat_dispersion_imag
_atom_type_scat_source
C C 0.0033 0.0016 'International Tables Vol C Tables 4.2.6.8 and 6.1.1.4'
H H 0.0000 0.0000 'International Tables Vol C Tables 4.2.6.8 and 6.1.1.4'
N N 0.0061 0.0033 'International Tables Vol C Tables 4.2.6.8 and 6.1.1.4'
O O 0.0106 0.0060 'International Tables Vol C Tables 4.2.6.8 and 6.1.1.4'
Si Si 0.0817 0.0704 'International Tables Vol C Tables 4.2.6.8 and 6.1.1.4'
Ni Ni 0.3393 1.1124 'International Tables Vol C Tables 4.2.6.8 and 6.1.1.4'
W W -0.8490 6.8722 'International Tables Vol C Tables 4.2.6.8 and 6.1.1.4'

loop_
_geom_angle_atom_site_label_1
_geom_angle_atom_site_label_2
_geom_angle_atom_site_label_3
_geom_angle
_geom_angle_site_symmetry_1
_geom_angle_site_symmetry_3
O6 W1 O14 102.4(3) . .
O6 W1 O7 99.0(3) . .
O14 W1 O7 91.7(3) . .
O6 W1 O2 99.9(3) . .
O14 W1 O2 89.9(3) . .
O7 W1 O2 160.2(3) . .
O6 W1 O5 97.9(3) . .
O14 W1 O5 159.6(3) . .
O7 W1 O5 86.6(3) . .
O2 W1 O5 85.2(3) . .
O6 W1 O19 170.0(3) . .
O14 W1 O19 86.2(3) . .
O7 W1 O19 85.6(3) . .
O2 W1 O19 74.8(3) . .
O5 W1 O19 73.4(3) . .
O29 W2 O23 103.2(4) . .
O29 W2 O16 101.7(4) . .
O23 W2 O16 92.2(3) . .
O29 W2 O7 98.9(4) . .
O23 W2 O7 90.4(3) . .
O16 W2 O7 158.1(3) . .
O29 W2 O9 96.6(4) . .
O23 W2 O9 160.1(4) . .
O16 W2 O9 85.1(3) . .
O7 W2 O9 85.1(3) . .
O29 W2 O33 169.3(3) . .
O23 W2 O33 87.0(3) . .
O16 W2 O33 74.3(3) . .
O7 W2 O33 84.1(3) . .
O9 W2 O33 73.3(3) . .
O31 W3 O22 102.6(4) . .
O31 W3 O38 101.5(4) . .
O22 W3 O38 92.2(3) . .
O31 W3 O37 99.4(4) . .
O22 W3 O37 91.1(3) . .
O38 W3 O37 157.6(3) . .
O31 W3 O27 97.8(4) . .
O22 W3 O27 159.6(3) . .
O38 W3 O27 84.1(3) . .
O37 W3 O27 85.2(3) . .
O31 W3 O11 170.0(4) . .
O22 W3 O11 86.6(3) . .
O38 W3 O11 73.9(3) . .
O37 W3 O11 84.3(3) . .
O27 W3 O11 73.0(3) . .
O20 W4 O28 103.7(4) . .
O20 W4 O38 100.4(4) . .
O28 W4 O38 90.9(3) . .
O20 W4 O34 101.8(4) . .
O28 W4 O34 91.5(3) . .
O38 W4 O34 156.4(3) . .
O20 W4 O36 97.7(4) . .
O28 W4 O36 158.6(3) . .
O38 W4 O36 84.5(3) . .
O34 W4 O36 84.7(3) . .
O20 W4 O11 169.5(3) . .
O28 W4 O11 85.1(3) . .
O38 W4 O11 73.5(3) . .
O34 W4 O11 83.3(3) . .
O36 W4 O11 73.5(3) . .
O39 W5 O25 100.9(4) . .
O39 W5 O32 99.9(4) . .
O25 W5 O32 89.0(4) . .
O39 W5 O9 101.3(4) . .
O25 W5 O9 157.5(3) . .
O32 W5 O9 90.6(4) . .
O39 W5 O15 100.8(4) . .
O25 W5 O15 85.4(3) . .
O32 W5 O15 159.2(3) . .
O9 W5 O15 87.1(3) . .
O39 W5 O33 172.4(4) . .
O25 W5 O33 84.5(3) . .
O32 W5 O33 74.7(3) . .
O9 W5 O33 73.7(3) . .
O15 W5 O33 84.8(3) . .
O26 W6 O24 102.7(4) . .
O26 W6 O3 100.3(4) . .
O24 W6 O3 89.1(3) . .
O26 W6 O15 101.3(4) . .
O24 W6 O15 86.1(3) . .
O3 W6 O15 158.4(3) . .
O26 W6 O5 99.6(4) . .
O24 W6 O5 157.7(3) . .
O3 W6 O5 88.2(3) . .
O15 W6 O5 88.3(3) . .
O26 W6 O19 170.1(3) . .
O24 W6 O19 85.0(3) . .
O3 W6 O19 73.2(3) . .
O15 W6 O19 85.3(3) . .
O5 W6 O19 73.0(3) . .
O21 W7 O17 102.4(4) . .
O21 W7 O34 100.5(4) . .
O17 W7 O34 91.8(3) . .
O21 W7 O3 98.4(3) . .
O17 W7 O3 159.1(3) . .
O34 W7 O3 87.2(3) . .
O21 W7 O2 99.9(3) . .
O17 W7 O2 88.8(3) . .
O34 W7 O2 159.0(3) . .
O3 W7 O2 84.9(3) . .
O21 W7 O19 169.6(3) . .
O17 W7 O19 86.0(3) . .
O34 W7 O19 85.2(3) . .
O3 W7 O19 73.1(3) . .
O2 W7 O19 73.9(3) . .
O18 W8 O30 102.9(4) . .
O18 W8 O37 100.7(4) . .
O30 W8 O37 92.7(4) . .
O18 W8 O16 100.7(4) . .
O30 W8 O16 90.6(3) . .
O37 W8 O16 157.0(3) . .
O18 W8 O32 97.8(4) . .
O30 W8 O32 159.1(3) . .
O37 W8 O32 86.0(3) . .
O16 W8 O32 83.0(3) . .
O18 W8 O33 168.7(3) . .
O30 W8 O33 86.5(3) . .
O37 W8 O33 84.8(3) . .
O16 W8 O33 72.7(3) . .
O32 W8 O33 72.6(3) . .
O35 W9 O27 101.2(4) . .
O35 W9 O36 100.7(4) . .
O27 W9 O36 91.4(4) . .
O35 W9 O25 101.5(4) . .
O27 W9 O25 88.5(3) . .
O36 W9 O25 157.3(3) . .
O35 W9 O24 100.8(4) . .
O27 W9 O24 157.6(3) . .
O36 W9 O24 88.4(3) . .
O25 W9 O24 83.2(3) . .
O35 W9 O11 173.4(3) . .
O27 W9 O11 74.5(3) . .
O36 W9 O11 74.6(3) . .
O25 W9 O11 83.6(3) . .
O24 W9 O11 83.9(3) . .
O4 Ni1 O1 95.6(3) . .
O4 Ni1 O14 172.9(3) . .
O1 Ni1 O14 82.6(3) . .
O4 Ni1 O17 83.1(3) . .
O1 Ni1 O17 172.7(3) . .
O14 Ni1 O17 97.8(3) . .
O4 Ni1 O12 83.8(3) . .
O1 Ni1 O12 82.8(3) . .
O14 Ni1 O12 89.2(3) . .
O17 Ni1 O12 89.9(3) . .
O4 Ni1 O2 95.1(3) . 7
O1 Ni1 O2 98.9(3) . 7
O14 Ni1 O2 92.0(3) . 7
O17 Ni1 O2 88.4(3) . 7
O12 Ni1 O2 178.1(3) . 7
O4 Ni2 O6 91.8(3) . 7
O4 Ni2 O28 84.9(3) . .
O6 Ni2 O28 174.5(3) 7 .
O4 Ni2 O13 101.9(3) . .
O6 Ni2 O13 99.3(3) 7 .
O28 Ni2 O13 85.8(3) . .
O4 Ni2 O17 83.3(3) . .
O6 Ni2 O17 89.0(3) 7 .
O28 Ni2 O17 86.1(3) . .
O13 Ni2 O17 169.9(3) . .
O4 Ni2 O10 165.3(3) . .
O6 Ni2 O10 91.9(3) 7 .
O28 Ni2 O10 92.4(3) . .
O13 Ni2 O10 63.4(3) . .
O17 Ni2 O10 110.9(3) . .
O4 Ni2 C9 133.2(4) . .
O6 Ni2 C9 98.4(4) 7 .
O28 Ni2 C9 87.1(4) . .
O13 Ni2 C9 31.4(3) . .
O17 Ni2 C9 141.9(4) . .
O10 Ni2 C9 32.1(3) . .
O1 Ni3 N2 94.8(4) . .
O1 Ni3 O21 88.4(3) . 7
N2 Ni3 O21 94.3(4) . 7
O1 Ni3 N1 178.6(4) . .
N2 Ni3 N1 85.5(5) . .
O21 Ni3 N1 92.8(4) 7 .
O1 Ni3 O23 83.4(3) . .
N2 Ni3 O23 94.9(4) . .
O21 Ni3 O23 168.2(3) 7 .
N1 Ni3 O23 95.3(4) . .
O1 Ni3 O14 80.6(3) . .
N2 Ni3 O14 175.4(4) . .
O21 Ni3 O14 86.4(3) 7 .
N1 Ni3 O14 99.0(4) . .
O23 Ni3 O14 83.9(3) . .
O8 Ni4 N4 177.8(4) . .
O8 Ni4 N3 96.6(4) . .
N4 Ni4 N3 83.8(4) . .
O8 Ni4 O3W 92.3(4) . .
N4 Ni4 O3W 89.8(4) . .
N3 Ni4 O3W 94.3(4) . .
O8 Ni4 O30 82.1(3) . .
N4 Ni4 O30 97.4(4) . .
N3 Ni4 O30 176.8(4) . .
O3W Ni4 O30 88.7(3) . .
O8 Ni4 O22 81.2(3) . .
N4 Ni4 O22 96.6(4) . .
N3 Ni4 O22 92.5(4) . .
O3W Ni4 O22 171.1(3) . .
O30 Ni4 O22 84.4(3) . .
O8 Ni5 O4 97.3(3) . .
O8 Ni5 O28 175.6(3) . .
O4 Ni5 O28 83.5(3) . .
O8 Ni5 O22 83.3(3) . .
O4 Ni5 O22 175.1(3) . .
O28 Ni5 O22 95.5(3) . .
O8 Ni5 O12 85.3(3) . .
O4 Ni5 O12 83.7(3) . .
O28 Ni5 O12 90.5(3) . .
O22 Ni5 O12 91.5(3) . .
O8 Ni5 O1W 96.9(3) . .
O4 Ni5 O1W 91.0(3) . .
O28 Ni5 O1W 87.3(3) . .
O22 Ni5 O1W 93.8(3) . .
O12 Ni5 O1W 174.5(3) . .
O1 Ni6 O8 96.3(3) . .
O1 Ni6 O30 175.8(3) . .
O8 Ni6 O30 82.9(3) . .
O1 Ni6 O23 83.6(3) . .
O8 Ni6 O23 176.8(3) . .
O30 Ni6 O23 97.0(3) . .
O1 Ni6 O12 83.4(3) . .
O8 Ni6 O12 84.7(3) . .
O30 Ni6 O12 92.5(3) . .
O23 Ni6 O12 92.1(3) . .
O1 Ni6 O2W 95.9(3) . .
O8 Ni6 O2W 93.8(3) . .
O30 Ni6 O2W 88.3(3) . .
O23 Ni6 O2W 89.4(3) . .
O12 Ni6 O2W 178.2(3) . .
N6 Ni7 O4W 110.7(13) . .
N6 Ni7 O9W 155.1(13) . .
O4W Ni7 O9W 82.8(13) . .
N6 Ni7 O10W 103.4(12) . .
O4W Ni7 O10W 83.5(13) . .
O9W Ni7 O10W 98.7(14) . .
N6 Ni7 O26 82.0(10) . .
O4W Ni7 O26 166.0(10) . .
O9W Ni7 O26 87.5(9) . .
O10W Ni7 O26 88.0(10) . .
N6 Ni7 N5 69.1(9) . .
O4W Ni7 N5 66.0(13) . .
O9W Ni7 N5 100.0(14) . .
O10W Ni7 N5 141.5(16) . .
O26 Ni7 N5 126.1(10) . .
O12 Si1 O11 110.9(4) . .
O12 Si1 O33 110.8(4) . .
O11 Si1 O33 108.5(4) . .
O12 Si1 O19 110.4(4) . .
O11 Si1 O19 108.4(4) . .
O33 Si1 O19 107.8(4) . .
Ni3 O1 Ni1 100.7(3) . .
Ni3 O1 Ni6 98.4(3) . .
Ni1 O1 Ni6 99.6(3) . .
W1 O2 W7 117.5(3) . .
W1 O2 Ni1 121.3(3) . 7
W7 O2 Ni1 117.3(3) . 7
W6 O3 W7 121.9(4) . .
Ni2 O4 Ni1 99.1(3) . .
Ni2 O4 Ni5 97.1(3) . .
Ni1 O4 Ni5 99.0(3) . .
W6 O5 W1 120.7(4) . .
W1 O6 Ni2 134.1(4) . 7
W1 O7 W2 147.0(4) . .
Ni4 O8 Ni5 100.7(4) . .
Ni4 O8 Ni6 99.2(3) . .
Ni5 O8 Ni6 96.8(3) . .
W5 O9 W2 120.9(4) . .
C9 O10 Ni2 88.4(7) . .
Si1 O11 W4 124.0(4) . .
Si1 O11 W3 123.2(4) . .
W4 O11 W3 90.7(3) . .
Si1 O11 W9 126.1(4) . .
W4 O11 W9 91.2(3) . .
W3 O11 W9 91.4(3) . .
Si1 O12 Ni6 122.5(4) . .
Si1 O12 Ni5 123.1(4) . .
Ni6 O12 Ni5 93.1(3) . .
Si1 O12 Ni1 122.4(4) . .
Ni6 O12 Ni1 94.2(3) . .
Ni5 O12 Ni1 93.5(3) . .
C9 O13 Ni2 90.5(7) . .
W1 O14 Ni1 134.4(4) . .
W1 O14 Ni3 128.5(4) . .
Ni1 O14 Ni3 94.8(3) . .
W6 O15 W5 150.0(5) . .
W2 O16 W8 121.2(4) . .
W7 O17 Ni1 133.9(4) . .
W7 O17 Ni2 128.9(4) . .
Ni1 O17 Ni2 93.9(3) . .
Si1 O19 W1 122.9(4) . .
Si1 O19 W7 122.4(4) . .
W1 O19 W7 93.7(3) . .
Si1 O19 W6 124.5(4) . .
W1 O19 W6 92.8(3) . .
W7 O19 W6 91.8(2) . .
W7 O21 Ni3 139.1(5) . 7
W3 O22 Ni5 133.8(4) . .
W3 O22 Ni4 128.5(4) . .
Ni5 O22 Ni4 94.1(3) . .
W2 O23 Ni6 132.2(4) . .
W2 O23 Ni3 130.4(4) . .
Ni6 O23 Ni3 93.6(3) . .
W6 O24 W9 152.9(5) . .
W5 O25 W9 154.6(5) . .
W6 O26 Ni7 148.2(5) . .
W9 O27 W3 120.9(4) . .
W4 O28 Ni5 135.3(4) . .
W4 O28 Ni2 127.8(4) . .
Ni5 O28 Ni2 93.5(3) . .
W8 O30 Ni6 133.6(4) . .
W8 O30 Ni4 127.2(4) . .
Ni6 O30 Ni4 95.0(3) . .
W5 O32 W8 121.1(4) . .
Si1 O33 W2 124.6(4) . .
Si1 O33 W8 122.3(4) . .
W2 O33 W8 91.3(3) . .
Si1 O33 W5 125.4(4) . .
W2 O33 W5 91.9(3) . .
W8 O33 W5 91.6(3) . .
W7 O34 W4 147.7(5) . .
W9 O36 W4 120.5(4) . .
W8 O37 W3 147.9(5) . .
W3 O38 W4 121.3(4) . .
C1 N2 Ni3 107.7(10) . .
C1 N2 H2C 110.2 . .
Ni3 N2 H2C 110.2 . .
C1 N2 H2D 110.2 . .
Ni3 N2 H2D 110.2 . .
H2C N2 H2D 108.5 . .
C2 N1 Ni3 109.0(9) . .
C2 N1 H1C 109.9 . .
Ni3 N1 H1C 109.9 . .
C2 N1 H1D 109.9 . .
Ni3 N1 H1D 109.9 . .
H1C N1 H1D 108.3 . .
C10 N4 Ni4 107.8(8) . .
C10 N4 H4B 110.1 . .
Ni4 N4 H4B 110.1 . .
C10 N4 H4C 110.1 . .
Ni4 N4 H4C 110.1 . .
H4B N4 H4C 108.5 . .
C11 N3 Ni4 108.0(8) . .
C11 N3 H3B 110.1 . .
Ni4 N3 H3B 110.1 . .
C11 N3 H3C 110.1 . .
Ni4 N3 H3C 110.1 . .
H3B N3 H3C 108.4 . .
N3 C11 C10 110.5(12) . .
N3 C11 H11A 109.5 . .
C10 C11 H11A 109.5 . .
N3 C11 H11B 109.5 . .
C10 C11 H11B 109.5 . .
H11A C11 H11B 108.1 . .
O13 C9 O10 117.3(11) . .
O13 C9 C7 121.8(11) . .
O10 C9 C7 121.0(12) . .
O13 C9 Ni2 58.0(6) . .
O10 C9 Ni2 59.5(6) . .
C7 C9 Ni2 176.9(10) . .
C6 C7 C8 117.0(15) . .
C6 C7 C9 119.9(13) . .
C8 C7 C9 122.9(13) . .
C7 C6 C5 121.4(17) . .
C7 C6 H6A 119.3 . .
C5 C6 H6A 119.3 . .
C4 C5 C6 118.9(18) . .
C4 C5 H5A 120.6 . .
C6 C5 H5A 120.6 . .
C7 C8 C3 120.1(17) . .
C7 C8 H8A 119.9 . .
C3 C8 H8A 119.9 . .
N4 C10 C11 109.1(13) . .
N4 C10 H10A 109.9 . .
C11 C10 H10A 109.9 . .
N4 C10 H10B 109.9 . .
C11 C10 H10B 109.9 . .
H10A C10 H10B 108.3 . .
C3 C4 C5 121(2) . .
C3 C4 H4A 119.7 . .
C5 C4 H4A 119.7 . .
C4 C3 C8 122(2) . .
C4 C3 H3A 119.1 . .
C8 C3 H3A 119.1 . .
C1 C2 N1 115.0(15) . .
C1 C2 H2A 108.5 . .
N1 C2 H2A 108.5 . .
C1 C2 H2B 108.5 . .
N1 C2 H2B 108.5 . .
H2A C2 H2B 107.5 . .
C2 C1 N2 121.1(16) . .
C2 C1 H1A 107.1 . .
N2 C1 H1A 107.1 . .
C2 C1 H1B 107.1 . .
N2 C1 H1B 107.1 . .
H1A C1 H1B 106.8 . .
N5 C12 C13 105.6(18) . .
N5 C12 H12A 110.6 . .
C13 C12 H12A 110.6 . .
N5 C12 H12B 110.6 . .
C13 C12 H12B 110.6 . .
H12A C12 H12B 108.8 . .
C12 C13 N6 111.6(19) . .
C12 C13 H13A 109.3 . .
N6 C13 H13A 109.3 . .
C12 C13 H13B 109.3 . .
N6 C13 H13B 109.3 . .
H13A C13 H13B 108.0 . .
C13 N6 Ni7 103(2) . .
C13 N6 H6B 111.2 . .
Ni7 N6 H6B 111.2 . .
C13 N6 H6C 111.2 . .
Ni7 N6 H6C 111.2 . .
H6B N6 H6C 109.1 . .
C12 N5 Ni7 111(2) . .
C12 N5 H5B 109.5 . .
Ni7 N5 H5B 109.5 . .
C12 N5 H5C 109.5 . .
Ni7 N5 H5C 109.5 . .
H5B N5 H5C 108.1 . .

loop_
_geom_bond_atom_site_label_1
_geom_bond_atom_site_label_2
_geom_bond_distance
_geom_bond_site_symmetry_2
W1 O6 1.745(7) .
W1 O14 1.782(7) .
W1 O7 1.922(8) .
W1 O2 1.972(7) .
W1 O5 1.996(7) .
W1 O19 2.312(7) .
W2 O29 1.736(8) .
W2 O23 1.812(8) .
W2 O16 1.904(8) .
W2 O7 1.941(8) .
W2 O9 1.990(8) .
W2 O33 2.324(8) .
W3 O31 1.710(9) .
W3 O22 1.811(8) .
W3 O38 1.900(8) .
W3 O37 1.936(8) .
W3 O27 2.013(8) .
W3 O11 2.354(8) .
W4 O20 1.719(8) .
W4 O28 1.823(7) .
W4 O38 1.934(8) .
W4 O34 1.939(8) .
W4 O36 2.002(8) .
W4 O11 2.345(8) .
W5 O39 1.721(8) .
W5 O25 1.878(8) .
W5 O32 1.883(8) .
W5 O9 1.891(8) .
W5 O15 1.938(8) .
W5 O33 2.375(7) .
W6 O26 1.724(8) .
W6 O24 1.890(8) .
W6 O3 1.898(8) .
W6 O15 1.910(8) .
W6 O5 1.917(7) .
W6 O19 2.385(7) .
W7 O21 1.726(8) .
W7 O17 1.811(7) .
W7 O34 1.889(8) .
W7 O3 1.980(7) .
W7 O2 1.994(7) .
W7 O19 2.334(7) .
W8 O18 1.742(8) .
W8 O30 1.821(8) .
W8 O37 1.897(8) .
W8 O16 1.945(8) .
W8 O32 2.021(8) .
W8 O33 2.366(7) .
W9 O35 1.722(8) .
W9 O27 1.883(8) .
W9 O36 1.886(9) .
W9 O25 1.936(8) .
W9 O24 1.946(8) .
W9 O11 2.381(7) .
Ni1 O4 2.000(8) .
Ni1 O1 2.009(8) .
Ni1 O14 2.060(8) .
Ni1 O17 2.068(7) .
Ni1 O12 2.125(7) .
Ni1 O2 2.252(7) 7
Ni2 O4 1.981(8) .
Ni2 O6 2.064(8) 7
Ni2 O28 2.071(8) .
Ni2 O13 2.072(8) .
Ni2 O17 2.077(7) .
Ni2 O10 2.105(8) .
Ni2 C9 2.443(13) .
Ni3 O1 2.007(8) .
Ni3 N2 2.054(11) .
Ni3 O21 2.067(8) 7
Ni3 N1 2.074(11) .
Ni3 O23 2.110(8) .
Ni3 O14 2.142(8) .
Ni4 O8 2.006(8) .
Ni4 N4 2.054(10) .
Ni4 N3 2.059(10) .
Ni4 O3W 2.112(9) .
Ni4 O30 2.126(8) .
Ni4 O22 2.155(8) .
Ni5 O8 2.010(8) .
Ni5 O4 2.040(8) .
Ni5 O28 2.066(8) .
Ni5 O22 2.070(8) .
Ni5 O12 2.091(7) .
Ni5 O1W 2.107(8) .
Ni6 O1 2.029(8) .
Ni6 O8 2.043(8) .
Ni6 O30 2.055(8) .
Ni6 O23 2.081(8) .
Ni6 O12 2.084(8) .
Ni6 O2W 2.120(9) .
Ni7 N6 2.075(18) .
Ni7 O4W 2.082(18) .
Ni7 O9W 2.116(18) .
Ni7 O10W 2.141(18) .
Ni7 O26 2.179(10) .
Ni7 N5 2.24(3) .
Si1 O12 1.616(8) .
Si1 O11 1.644(8) .
Si1 O33 1.652(8) .
Si1 O19 1.663(8) .
O2 Ni1 2.252(7) 7
O6 Ni2 2.064(8) 7
O10 C9 1.298(13) .
O13 C9 1.274(15) .
O21 Ni3 2.067(8) 7
N2 C1 1.46(2) .
N2 H2C 0.8900 .
N2 H2D 0.8900 .
N1 C2 1.499(19) .
N1 H1C 0.8900 .
N1 H1D 0.8900 .
N4 C10 1.471(17) .
N4 H4B 0.8900 .
N4 H4C 0.8900 .
N3 C11 1.439(16) .
N3 H3B 0.8900 .
N3 H3C 0.8900 .
C11 C10 1.49(2) .
C11 H11A 0.9700 .
C11 H11B 0.9700 .
C9 C7 1.474(18) .
C7 C6 1.34(2) .
C7 C8 1.36(2) .
C6 C5 1.41(2) .
C6 H6A 0.9300 .
C5 C4 1.33(2) .
C5 H5A 0.9300 .
C8 C3 1.39(2) .
C8 H8A 0.9300 .
C10 H10A 0.9700 .
C10 H10B 0.9700 .
C4 C3 1.28(2) .
C4 H4A 0.9300 .
C3 H3A 0.9300 .
C2 C1 1.39(2) .
C2 H2A 0.9700 .
C2 H2B 0.9700 .
C1 H1A 0.9700 .
C1 H1B 0.9700 .
C12 N5 1.448(19) .
C12 C13 1.467(19) .
C12 H12A 0.9700 .
C12 H12B 0.9700 .
C13 N6 1.521(19) .
C13 H13A 0.9700 .
C13 H13B 0.9700 .
N6 H6B 0.8900 .
N6 H6C 0.8900 .
N5 H5B 0.8900 .
N5 H5C 0.8900 .
